data_4064701
loop_
_publ_author_name
'Spencer, John'
'Amin, Jahangir'
'Coxhead, Peter'
'McGeehan, John'
'Richards, Christopher J.'
'Tizzard, Graham J.'
'Coles, Simon J.'
'Bingham, John P.'
'Hartley, John A.'
'Feng, Li'
'Meggers, Eric'
'Guille, Matthew'

_publ_section_title
;
 Size Does Matter. Sterically Demanding Metallocene-Substituted
 3-Methylidene-Oxindoles Exhibit Poor Kinase Inhibitory Action
;
_journal_issue 11
_journal_name_full Organometallics
_journal_page_first 3177
_journal_paper_doi 10.1021/om200278j
_journal_volume 30
_journal_year 2011
_chemical_formula_moiety '(C42 H30 Co N O)(unknown solvent)'
_chemical_formula_sum 'C42 H30 Co N O'
_chemical_formula_weight 623.60
_chemical_name_systematic
;
 ?
;
_space_group_IT_number 14
_symmetry_cell_setting monoclinic
_symmetry_space_group_name_Hall '-P 2ybc'
_symmetry_space_group_name_H-M 'P 1 21/c 1'
_atom_sites_solution_hydrogens geom
_atom_sites_solution_primary direct
_atom_sites_solution_secondary difmap
_audit_creation_method SHELXL-97
_cell_angle_alpha 90.00
_cell_angle_beta 106.8190(10)
_cell_angle_gamma 90.00
_cell_formula_units_Z 4
_cell_length_a 10.1505(2)
_cell_length_b 27.9585(6)
_cell_length_c 12.2065(2)
_cell_measurement_reflns_used 31304
_cell_measurement_temperature 120(2)
_cell_measurement_theta_max 27.48
_cell_measurement_theta_min 2.91
_cell_volume 3315.93(11)
_computing_cell_refinement 'DENZO (Otwinowski & Minor, 1997) & COLLECT (Hooft, R.W.W., 1998)'
_computing_data_collection 'COLLECT (Hooft, R.W.W., 1998)'
_computing_data_reduction 'DENZO (Otwinowski & Minor, 1997) & COLLECT (Hooft, R.W.W., 1998)'
_computing_molecular_graphics 'OLEX2 (Dolomanov, Bourhis, Gildea, Howard & Puschmann, 2009)'
_computing_publication_material 'WINGX (Farrugia, 1998)'
_computing_structure_refinement 'SHELXL-97 (Sheldrick, 1997)'
_computing_structure_solution 'SUPERFLIP (Palatinus & Chapuis, 2007)'
_diffrn_ambient_temperature 120(2)
_diffrn_detector_area_resol_mean 66.065
_diffrn_measured_fraction_theta_full 0.994
_diffrn_measured_fraction_theta_max 0.994
_diffrn_measurement_device_type 'Bruker-Nonius APEX II CCD camera on \k-goniostat'
_diffrn_measurement_method '\f & \w scans to fill the asymmetric unit'
_diffrn_radiation_monochromator '10cm confocal mirrors'
_diffrn_radiation_source 'Bruker Nonius FR591 Rotating Anode'
_diffrn_radiation_type MoK\a
_diffrn_radiation_wavelength 0.71073
_diffrn_reflns_av_R_equivalents 0.0813
_diffrn_reflns_av_sigmaI/netI 0.0869
_diffrn_reflns_limit_h_max 13
_diffrn_reflns_limit_h_min -13
_diffrn_reflns_limit_k_max 36
_diffrn_reflns_limit_k_min -35
_diffrn_reflns_limit_l_max 15
_diffrn_reflns_limit_l_min -15
_diffrn_reflns_number 30522
_diffrn_reflns_theta_full 27.48
_diffrn_reflns_theta_max 27.48
_diffrn_reflns_theta_min 2.91
_diffrn_standards_number 0
_exptl_absorpt_coefficient_mu 0.551
_exptl_absorpt_correction_T_max 0.9891
_exptl_absorpt_correction_T_min 0.9573
_exptl_absorpt_correction_type multi-scan
_exptl_absorpt_process_details 'SADABS 2007/2 (Sheldrick, G.M., 2007)'
_exptl_crystal_colour bronze
_exptl_crystal_density_diffrn 1.249
_exptl_crystal_density_method 'not measured'
_exptl_crystal_description blade
_exptl_crystal_F_000 1296
_exptl_crystal_size_max 0.08
_exptl_crystal_size_mid 0.04
_exptl_crystal_size_min 0.02
_platon_squeeze_details
;
;
_refine_diff_density_max 0.443
_refine_diff_density_min -0.430
_refine_diff_density_rms 0.099
_refine_ls_extinction_method none
_refine_ls_goodness_of_fit_ref 1.011
_refine_ls_hydrogen_treatment constr
_refine_ls_matrix_type full
_refine_ls_number_parameters 406
_refine_ls_number_reflns 7571
_refine_ls_number_restraints 0
_refine_ls_restrained_S_all 1.011
_refine_ls_R_factor_all 0.1152
_refine_ls_R_factor_gt 0.0809
_refine_ls_shift/su_max 0.001
_refine_ls_shift/su_mean 0.000
_refine_ls_structure_factor_coef Fsqd
_refine_ls_weighting_details 'calc w=1/[\s^2^(Fo^2^)+(0.0163P)^2^+15.1029P] where P=(Fo^2^+2Fc^2^)/3'
_refine_ls_weighting_scheme calc
_refine_ls_wR_factor_gt 0.1484
_refine_ls_wR_factor_ref 0.1634
_reflns_number_gt 5351
_reflns_number_total 7571
_reflns_threshold_expression >2\s(I)
_cod_data_source_file om200278j_si_001.cif
_cod_data_source_block 2010src0008_(Z)-5
_cod_original_sg_symbol_H-M P21/c
_cod_database_code 4064701

loop_
_symmetry_equiv_pos_as_xyz
'x, y, z'
'-x, y+1/2, -z+1/2'
'-x, -y, -z'
'x, -y-1/2, z-1/2'

loop_
_atom_site_label
_atom_site_type_symbol
_atom_site_fract_x
_atom_site_fract_y
_atom_site_fract_z
_atom_site_U_iso_or_equiv
_atom_site_adp_type
_atom_site_occupancy
_atom_site_symmetry_multiplicity
_atom_site_calc_flag
_atom_site_refinement_flags
C1 C 0.1808(5) 0.53143(15) 0.0110(4) 0.0303(10) Uani 1 1 d .
C2 C 0.3278(5) 0.54677(15) 0.0438(3) 0.0259(9) Uani 1 1 d .
C3 C 0.4046(5) 0.50840(15) 0.1154(4) 0.0285(10) Uani 1 1 d .
C4 C 0.5433(6) 0.50101(18) 0.1707(4) 0.0384(12) Uani 1 1 d .
H4 H 0.6103 0.5239 0.1652 0.046 Uiso 1 1 calc R
C5 C 0.5819(6) 0.4593(2) 0.2346(4) 0.0500(15) Uani 1 1 d .
H5 H 0.6764 0.4540 0.2735 0.060 Uiso 1 1 calc R
C6 C 0.4859(7) 0.4255(2) 0.2426(5) 0.0554(17) Uani 1 1 d .
H6 H 0.5155 0.3974 0.2868 0.067 Uiso 1 1 calc R
C7 C 0.3488(7) 0.43173(18) 0.1878(5) 0.0475(14) Uani 1 1 d .
H7 H 0.2827 0.4084 0.1925 0.057 Uiso 1 1 calc R
C8 C 0.3099(5) 0.47369(16) 0.1248(4) 0.0345(11) Uani 1 1 d .
C9 C 0.3840(4) 0.58743(15) 0.0164(3) 0.0236(9) Uani 1 1 d .
H9 H 0.4815 0.5883 0.0453 0.028 Uiso 1 1 calc R
C10 C 0.3261(4) 0.63002(14) -0.0480(3) 0.0204(8) Uani 1 1 d .
C11 C 0.4117(4) 0.66832(14) -0.0660(3) 0.0202(8) Uani 1 1 d .
H11 H 0.5095 0.6686 -0.0426 0.024 Uiso 1 1 calc R
C12 C 0.3254(4) 0.70563(15) -0.1248(3) 0.0234(9) Uani 1 1 d .
H12 H 0.3551 0.7352 -0.1478 0.028 Uiso 1 1 calc R
C13 C 0.1869(4) 0.69107(15) -0.1431(3) 0.0224(8) Uani 1 1 d .
H13 H 0.1078 0.7094 -0.1806 0.027 Uiso 1 1 calc R
C14 C 0.1859(4) 0.64491(15) -0.0964(3) 0.0221(9) Uani 1 1 d .
H14 H 0.1064 0.6269 -0.0970 0.026 Uiso 1 1 calc R
C15 C 0.3375(4) 0.69108(14) 0.2009(3) 0.0164(7) Uani 1 1 d .
C16 C 0.1924(4) 0.70354(13) 0.1473(3) 0.0176(8) Uani 1 1 d .
C17 C 0.2356(4) 0.74885(14) 0.1063(3) 0.0176(8) Uani 1 1 d .
C18 C 0.3803(4) 0.73598(13) 0.1586(3) 0.0158(8) Uani 1 1 d .
C19 C 0.4081(4) 0.65244(14) 0.2756(3) 0.0187(8) Uani 1 1 d .
C20 C 0.3456(5) 0.62823(15) 0.3468(3) 0.0258(9) Uani 1 1 d .
H20 H 0.2559 0.6372 0.3485 0.031 Uiso 1 1 calc R
C21 C 0.4140(5) 0.59100(16) 0.4156(4) 0.0338(11) Uani 1 1 d .
H21 H 0.3709 0.5750 0.4647 0.041 Uiso 1 1 calc R
C22 C 0.5439(5) 0.57699(17) 0.4136(4) 0.0351(11) Uani 1 1 d .
H22 H 0.5888 0.5508 0.4589 0.042 Uiso 1 1 calc R
C23 C 0.6078(5) 0.60159(16) 0.3444(4) 0.0317(10) Uani 1 1 d .
H23 H 0.6978 0.5926 0.3434 0.038 Uiso 1 1 calc R
C24 C 0.5414(4) 0.63910(15) 0.2768(3) 0.0235(9) Uani 1 1 d .
H24 H 0.5868 0.6560 0.2307 0.028 Uiso 1 1 calc R
C25 C 0.0582(4) 0.68158(15) 0.1406(3) 0.0221(9) Uani 1 1 d .
C26 C 0.0441(4) 0.63175(15) 0.1402(3) 0.0244(9) Uani 1 1 d .
H26 H 0.1226 0.6121 0.1476 0.029 Uiso 1 1 calc R
C27 C -0.0822(4) 0.61069(17) 0.1294(4) 0.0293(10) Uani 1 1 d .
H27 H -0.0901 0.5768 0.1304 0.035 Uiso 1 1 calc R
C28 C -0.1975(4) 0.63930(17) 0.1169(4) 0.0297(10) Uani 1 1 d .
H28 H -0.2851 0.6250 0.1068 0.036 Uiso 1 1 calc R
C29 C -0.1850(4) 0.68845(16) 0.1190(3) 0.0255(9) Uani 1 1 d .
H29 H -0.2638 0.7079 0.1118 0.031 Uiso 1 1 calc R
C30 C -0.0583(4) 0.70956(16) 0.1316(3) 0.0228(9) Uani 1 1 d .
H30 H -0.0504 0.7434 0.1342 0.027 Uiso 1 1 calc R
C31 C 0.1625(4) 0.79258(14) 0.0543(3) 0.0188(8) Uani 1 1 d .
C32 C 0.0392(4) 0.79009(16) -0.0340(3) 0.0242(9) Uani 1 1 d .
H32 H 0.0045 0.7598 -0.0641 0.029 Uiso 1 1 calc R
C33 C -0.0328(4) 0.83104(16) -0.0780(4) 0.0283(10) Uani 1 1 d .
H33 H -0.1169 0.8287 -0.1376 0.034 Uiso 1 1 calc R
C34 C 0.0169(5) 0.87519(15) -0.0359(4) 0.0309(10) Uani 1 1 d .
H34 H -0.0330 0.9033 -0.0662 0.037 Uiso 1 1 calc R
C35 C 0.1397(5) 0.87870(16) 0.0506(4) 0.0307(10) Uani 1 1 d .
H35 H 0.1743 0.9093 0.0787 0.037 Uiso 1 1 calc R
C36 C 0.2123(4) 0.83803(14) 0.0964(3) 0.0220(8) Uani 1 1 d .
H36 H 0.2959 0.8407 0.1564 0.026 Uiso 1 1 calc R
C37 C 0.5114(4) 0.76214(13) 0.1781(3) 0.0172(8) Uani 1 1 d .
C38 C 0.5342(4) 0.79113(15) 0.0915(4) 0.0254(9) Uani 1 1 d .
H38 H 0.4657 0.7934 0.0197 0.030 Uiso 1 1 calc R
C39 C 0.6562(5) 0.81654(15) 0.1100(4) 0.0306(10) Uani 1 1 d .
H39 H 0.6713 0.8358 0.0505 0.037 Uiso 1 1 calc R
C40 C 0.7559(5) 0.81399(16) 0.2145(4) 0.0318(10) Uani 1 1 d .
H40 H 0.8399 0.8310 0.2265 0.038 Uiso 1 1 calc R
C41 C 0.7334(4) 0.78669(16) 0.3013(4) 0.0281(10) Uani 1 1 d .
H41 H 0.8010 0.7856 0.3738 0.034 Uiso 1 1 calc R
C42 C 0.6119(4) 0.76056(15) 0.2835(3) 0.0238(9) Uani 1 1 d .
H42 H 0.5976 0.7416 0.3436 0.029 Uiso 1 1 calc R
N1 N 0.1780(5) 0.48835(13) 0.0623(3) 0.0377(10) Uani 1 1 d .
H1 H 0.1025 0.4718 0.0567 0.045 Uiso 1 1 calc R
O1 O 0.0789(3) 0.55175(11) -0.0503(3) 0.0338(8) Uani 1 1 d .
Co1 Co 0.28967(5) 0.693259(19) 0.02970(4) 0.01609(14) Uani 1 1 d .

loop_
_atom_site_aniso_label
_atom_site_aniso_U_11
_atom_site_aniso_U_22
_atom_site_aniso_U_33
_atom_site_aniso_U_23
_atom_site_aniso_U_13
_atom_site_aniso_U_12
C1 0.043(3) 0.017(2) 0.031(2) -0.0006(18) 0.011(2) 0.000(2)
C2 0.035(2) 0.019(2) 0.023(2) -0.0048(17) 0.0071(19) 0.0013(18)
C3 0.044(3) 0.018(2) 0.023(2) -0.0021(17) 0.009(2) 0.0105(19)
C4 0.048(3) 0.033(3) 0.033(3) -0.001(2) 0.011(2) 0.013(2)
C5 0.061(4) 0.051(3) 0.036(3) 0.006(3) 0.011(3) 0.031(3)
C6 0.083(5) 0.039(3) 0.050(3) 0.024(3) 0.029(3) 0.038(3)
C7 0.071(4) 0.026(3) 0.049(3) 0.011(2) 0.023(3) 0.008(3)
C8 0.050(3) 0.023(2) 0.031(2) 0.0000(19) 0.013(2) 0.010(2)
C9 0.025(2) 0.024(2) 0.020(2) -0.0055(17) 0.0054(17) 0.0054(18)
C10 0.025(2) 0.020(2) 0.0171(19) -0.0015(15) 0.0076(16) 0.0022(17)
C11 0.020(2) 0.028(2) 0.0148(18) -0.0020(16) 0.0089(16) -0.0018(17)
C12 0.032(2) 0.026(2) 0.0165(19) 0.0019(16) 0.0124(17) -0.0037(18)
C13 0.023(2) 0.026(2) 0.0168(19) -0.0026(17) 0.0032(16) -0.0003(18)
C14 0.024(2) 0.026(2) 0.0156(19) -0.0054(16) 0.0042(16) -0.0043(17)
C15 0.0178(18) 0.0182(19) 0.0156(17) -0.0006(15) 0.0085(15) -0.0005(16)
C16 0.0206(19) 0.016(2) 0.0171(18) -0.0009(14) 0.0080(15) 0.0014(15)
C17 0.0181(19) 0.020(2) 0.0152(18) -0.0030(15) 0.0058(15) -0.0003(16)
C18 0.0199(19) 0.0154(18) 0.0123(17) -0.0009(14) 0.0051(15) 0.0046(15)
C19 0.0172(19) 0.018(2) 0.0191(19) -0.0010(15) 0.0022(16) 0.0001(15)
C20 0.029(2) 0.027(2) 0.020(2) 0.0059(17) 0.0043(18) 0.0024(18)
C21 0.042(3) 0.028(2) 0.029(2) 0.0097(19) 0.006(2) -0.005(2)
C22 0.040(3) 0.028(2) 0.031(2) 0.004(2) -0.001(2) 0.006(2)
C23 0.030(2) 0.032(2) 0.031(2) 0.001(2) 0.005(2) 0.009(2)
C24 0.023(2) 0.026(2) 0.022(2) 0.0029(17) 0.0084(17) 0.0041(18)
C25 0.023(2) 0.029(2) 0.0151(19) -0.0022(16) 0.0074(16) -0.0008(17)
C26 0.028(2) 0.022(2) 0.025(2) -0.0021(17) 0.0119(18) -0.0010(18)
C27 0.028(2) 0.031(2) 0.032(2) -0.0059(19) 0.013(2) -0.0083(19)
C28 0.019(2) 0.046(3) 0.025(2) -0.003(2) 0.0074(18) -0.009(2)
C29 0.0175(19) 0.035(2) 0.026(2) -0.0015(19) 0.0096(17) 0.0015(18)
C30 0.022(2) 0.028(2) 0.0183(19) -0.0008(16) 0.0071(17) -0.0015(17)
C31 0.0187(19) 0.019(2) 0.0170(18) 0.0014(15) 0.0033(15) 0.0012(16)
C32 0.025(2) 0.026(2) 0.019(2) -0.0054(17) 0.0012(17) 0.0018(18)
C33 0.020(2) 0.035(3) 0.023(2) 0.0056(19) -0.0035(17) 0.0070(19)
C34 0.037(3) 0.019(2) 0.035(2) 0.0032(19) 0.007(2) 0.0090(19)
C35 0.033(3) 0.022(2) 0.033(2) -0.0026(19) 0.003(2) 0.0015(19)
C36 0.022(2) 0.022(2) 0.021(2) -0.0003(16) 0.0043(17) -0.0022(17)
C37 0.0172(19) 0.0165(19) 0.0188(19) -0.0022(15) 0.0065(15) -0.0006(15)
C38 0.021(2) 0.025(2) 0.029(2) 0.0032(18) 0.0065(18) 0.0012(17)
C39 0.030(2) 0.023(2) 0.040(3) 0.0044(19) 0.013(2) -0.0021(18)
C40 0.023(2) 0.023(2) 0.050(3) -0.004(2) 0.012(2) -0.0013(18)
C41 0.0140(19) 0.036(2) 0.033(2) -0.011(2) 0.0043(18) 0.0058(18)
C42 0.023(2) 0.028(2) 0.020(2) -0.0006(17) 0.0051(17) 0.0039(18)
N1 0.049(3) 0.022(2) 0.042(2) 0.0045(17) 0.012(2) -0.0061(18)
O1 0.0359(19) 0.0209(16) 0.0388(18) 0.0064(14) 0.0018(15) -0.0067(14)
Co1 0.0166(3) 0.0174(3) 0.0146(2) -0.0004(2) 0.00506(19) -0.0008(2)

loop_
_atom_type_symbol
_atom_type_description
_atom_type_scat_dispersion_real
_atom_type_scat_dispersion_imag
_atom_type_scat_source
C C 0.0033 0.0016 'International Tables Vol C Tables 4.2.6.8 and 6.1.1.4'
H H 0.0000 0.0000 'International Tables Vol C Tables 4.2.6.8 and 6.1.1.4'
N N 0.0061 0.0033 'International Tables Vol C Tables 4.2.6.8 and 6.1.1.4'
O O 0.0106 0.0060 'International Tables Vol C Tables 4.2.6.8 and 6.1.1.4'
Co Co 0.3494 0.9721 'International Tables Vol C Tables 4.2.6.8 and 6.1.1.4'

loop_
_geom_angle_atom_site_label_1
_geom_angle_atom_site_label_2
_geom_angle_atom_site_label_3
_geom_angle
O1 C1 N1 124.3(4)
O1 C1 C2 129.2(4)
N1 C1 C2 106.5(4)
C9 C2 C3 125.0(4)
C9 C2 C1 129.4(4)
C3 C2 C1 105.6(4)
C4 C3 C8 118.8(4)
C4 C3 C2 133.7(5)
C8 C3 C2 107.4(4)
C3 C4 C5 118.5(5)
C3 C4 H4 120.7
C5 C4 H4 120.7
C6 C5 C4 121.5(5)
C6 C5 H5 119.3
C4 C5 H5 119.3
C7 C6 C5 121.1(5)
C7 C6 H6 119.5
C5 C6 H6 119.5
C6 C7 C8 117.5(5)
C6 C7 H7 121.2
C8 C7 H7 121.2
C3 C8 N1 109.0(4)
C3 C8 C7 122.6(5)
N1 C8 C7 128.4(5)
C2 C9 C10 133.4(4)
C2 C9 H9 113.3
C10 C9 H9 113.3
C11 C10 C14 107.0(3)
C11 C10 C9 121.7(4)
C14 C10 C9 131.1(4)
C11 C10 Co1 68.5(2)
C14 C10 Co1 69.9(2)
C9 C10 Co1 123.0(3)
C12 C11 C10 108.3(4)
C12 C11 Co1 69.6(2)
C10 C11 Co1 71.0(2)
C12 C11 H11 125.9
C10 C11 H11 125.9
Co1 C11 H11 125.1
C11 C12 C13 108.0(4)
C11 C12 Co1 70.0(2)
C13 C12 Co1 70.5(2)
C11 C12 H12 126.0
C13 C12 H12 126.0
Co1 C12 H12 125.1
C14 C13 C12 108.7(4)
C14 C13 Co1 71.1(2)
C12 C13 Co1 69.2(2)
C14 C13 H13 125.6
C12 C13 H13 125.6
Co1 C13 H13 125.6
C13 C14 C10 108.0(4)
C13 C14 Co1 69.2(2)
C10 C14 Co1 69.9(2)
C13 C14 H14 126.0
C10 C14 H14 126.0
Co1 C14 H14 126.5
C19 C15 C18 135.2(3)
C19 C15 C16 134.5(3)
C18 C15 C16 90.1(3)
C19 C15 Co1 126.9(3)
C18 C15 Co1 67.39(19)
C16 C15 Co1 67.6(2)
C15 C16 C17 89.8(3)
C15 C16 C25 135.8(3)
C17 C16 C25 134.4(4)
C15 C16 Co1 69.1(2)
C17 C16 Co1 67.7(2)
C25 C16 Co1 123.0(3)
C18 C17 C16 90.0(3)
C18 C17 C31 135.0(3)
C16 C17 C31 134.1(3)
C18 C17 Co1 68.4(2)
C16 C17 Co1 68.6(2)
C31 C17 Co1 128.6(3)
C17 C18 C15 90.1(3)
C17 C18 C37 133.7(3)
C15 C18 C37 135.3(3)
C17 C18 Co1 68.0(2)
C15 C18 Co1 69.3(2)
C37 C18 Co1 128.1(3)
C20 C19 C24 118.6(4)
C20 C19 C15 121.3(4)
C24 C19 C15 120.1(3)
C21 C20 C19 120.2(4)
C21 C20 H20 119.9
C19 C20 H20 119.9
C22 C21 C20 120.9(4)
C22 C21 H21 119.6
C20 C21 H21 119.6
C21 C22 C23 119.2(4)
C21 C22 H22 120.4
C23 C22 H22 120.4
C24 C23 C22 120.4(4)
C24 C23 H23 119.8
C22 C23 H23 119.8
C23 C24 C19 120.8(4)
C23 C24 H24 119.6
C19 C24 H24 119.6
C30 C25 C26 118.3(4)
C30 C25 C16 121.3(4)
C26 C25 C16 120.4(4)
C27 C26 C25 121.0(4)
C27 C26 H26 119.5
C25 C26 H26 119.5
C26 C27 C28 119.6(4)
C26 C27 H27 120.2
C28 C27 H27 120.2
C29 C28 C27 120.1(4)
C29 C28 H28 120.0
C27 C28 H28 120.0
C28 C29 C30 120.3(4)
C28 C29 H29 119.8
C30 C29 H29 119.8
C29 C30 C25 120.6(4)
C29 C30 H30 119.7
C25 C30 H30 119.7
C32 C31 C36 118.3(4)
C32 C31 C17 121.2(4)
C36 C31 C17 120.5(3)
C33 C32 C31 120.9(4)
C33 C32 H32 119.5
C31 C32 H32 119.5
C34 C33 C32 120.2(4)
C34 C33 H33 119.9
C32 C33 H33 119.9
C33 C34 C35 120.1(4)
C33 C34 H34 120.0
C35 C34 H34 120.0
C36 C35 C34 120.5(4)
C36 C35 H35 119.8
C34 C35 H35 119.8
C35 C36 C31 120.1(4)
C35 C36 H36 120.0
C31 C36 H36 120.0
C42 C37 C38 118.6(4)
C42 C37 C18 121.2(3)
C38 C37 C18 120.1(3)
C39 C38 C37 120.4(4)
C39 C38 H38 119.8
C37 C38 H38 119.8
C40 C39 C38 120.3(4)
C40 C39 H39 119.9
C38 C39 H39 119.9
C41 C40 C39 119.9(4)
C41 C40 H40 120.0
C39 C40 H40 120.0
C40 C41 C42 120.4(4)
C40 C41 H41 119.8
C42 C41 H41 119.8
C37 C42 C41 120.4(4)
C37 C42 H42 119.8
C41 C42 H42 119.8
C1 N1 C8 111.5(4)
C1 N1 H1 124.3
C8 N1 H1 124.3
C17 Co1 C18 43.60(15)
C17 Co1 C16 43.77(15)
C18 Co1 C16 63.35(15)
C17 Co1 C15 63.02(15)
C18 Co1 C15 43.31(15)
C16 Co1 C15 43.26(15)
C17 Co1 C12 116.79(16)
C18 Co1 C12 117.69(16)
C16 Co1 C12 153.93(16)
C15 Co1 C12 155.51(16)
C17 Co1 C11 146.43(16)
C18 Co1 C11 116.05(16)
C16 Co1 C11 165.55(16)
C15 Co1 C11 125.33(16)
C12 Co1 C11 40.37(16)
C17 Co1 C13 112.33(16)
C18 Co1 C13 144.25(16)
C16 Co1 C13 122.18(16)
C15 Co1 C13 164.11(15)
C12 Co1 C13 40.30(16)
C11 Co1 C13 67.60(16)
C17 Co1 C10 172.94(16)
C18 Co1 C10 140.30(16)
C16 Co1 C10 129.90(15)
C15 Co1 C10 115.22(15)
C12 Co1 C10 67.88(16)
C11 Co1 C10 40.52(15)
C13 Co1 C10 67.35(16)
C17 Co1 C14 135.15(16)
C18 Co1 C14 174.82(16)
C16 Co1 C14 112.09(16)
C15 Co1 C14 131.80(16)
C12 Co1 C14 67.49(16)
C11 Co1 C14 67.68(16)
C13 Co1 C14 39.71(16)
C10 Co1 C14 40.20(15)

loop_
_geom_bond_atom_site_label_1
_geom_bond_atom_site_label_2
_geom_bond_distance
C1 O1 1.226(5)
C1 N1 1.361(5)
C1 C2 1.492(6)
C2 C9 1.356(6)
C2 C3 1.459(6)
C3 C4 1.389(7)
C3 C8 1.394(7)
C4 C5 1.395(7)
C4 H4 0.9500
C5 C6 1.381(9)
C5 H5 0.9500
C6 C7 1.370(8)
C6 H6 0.9500
C7 C8 1.396(6)
C7 H7 0.9500
C8 N1 1.397(6)
C9 C10 1.454(6)
C9 H9 0.9500
C10 C11 1.435(5)
C10 C14 1.436(6)
C10 Co1 2.089(4)
C11 C12 1.416(6)
C11 Co1 2.055(4)
C11 H11 0.9500
C12 C13 1.418(6)
C12 Co1 2.050(4)
C12 H12 0.9500
C13 C14 1.412(6)
C13 Co1 2.066(4)
C13 H13 0.9500
C14 Co1 2.090(4)
C14 H14 0.9500
C15 C19 1.461(5)
C15 C18 1.470(5)
C15 C16 1.470(5)
C15 Co1 2.005(4)
C16 C17 1.475(5)
C16 C25 1.475(5)
C16 Co1 1.984(4)
C17 C18 1.467(5)
C17 C31 1.475(5)
C17 Co1 1.972(4)
C18 C37 1.476(5)
C18 Co1 1.978(4)
C19 C20 1.392(6)
C19 C24 1.400(5)
C20 C21 1.391(6)
C20 H20 0.9500
C21 C22 1.383(7)
C21 H21 0.9500
C22 C23 1.387(7)
C22 H22 0.9500
C23 C24 1.383(6)
C23 H23 0.9500
C24 H24 0.9500
C25 C30 1.395(6)
C25 C26 1.400(6)
C26 C27 1.382(6)
C26 H26 0.9500
C27 C28 1.389(6)
C27 H27 0.9500
C28 C29 1.380(6)
C28 H28 0.9500
C29 C30 1.383(6)
C29 H29 0.9500
C30 H30 0.9500
C31 C32 1.397(5)
C31 C36 1.409(5)
C32 C33 1.381(6)
C32 H32 0.9500
C33 C34 1.376(6)
C33 H33 0.9500
C34 C35 1.384(6)
C34 H34 0.9500
C35 C36 1.382(6)
C35 H35 0.9500
C36 H36 0.9500
C37 C42 1.392(5)
C37 C38 1.404(5)
C38 C39 1.389(6)
C38 H38 0.9500
C39 C40 1.382(6)
C39 H39 0.9500
C40 C41 1.377(6)
C40 H40 0.9500
C41 C42 1.396(6)
C41 H41 0.9500
C42 H42 0.9500
N1 H1 0.8800

loop_
_geom_hbond_atom_site_label_D
_geom_hbond_atom_site_label_H
_geom_hbond_atom_site_label_A
_geom_hbond_distance_DH
_geom_hbond_distance_HA
_geom_hbond_distance_DA
_geom_hbond_angle_DHA
_geom_hbond_site_symmetry_A
N1 H1 O1 0.88 1.94 2.803(5) 168.0 3_565

loop_
_geom_torsion_atom_site_label_1
_geom_torsion_atom_site_label_2
_geom_torsion_atom_site_label_3
_geom_torsion_atom_site_label_4
_geom_torsion
O1 C1 C2 C9 2.1(8)
N1 C1 C2 C9 -178.7(4)
O1 C1 C2 C3 -178.5(4)
N1 C1 C2 C3 0.8(5)
C9 C2 C3 C4 -1.3(8)
C1 C2 C3 C4 179.3(5)
C9 C2 C3 C8 178.8(4)
C1 C2 C3 C8 -0.6(5)
C8 C3 C4 C5 -0.7(7)
C2 C3 C4 C5 179.4(5)
C3 C4 C5 C6 0.7(8)
C4 C5 C6 C7 0.0(9)
C5 C6 C7 C8 -0.7(8)
C4 C3 C8 N1 -179.6(4)
C2 C3 C8 N1 0.3(5)
C4 C3 C8 C7 0.0(7)
C2 C3 C8 C7 179.9(4)
C6 C7 C8 C3 0.6(8)
C6 C7 C8 N1 -179.8(5)
C3 C2 C9 C10 -176.8(4)
C1 C2 C9 C10 2.5(8)
C2 C9 C10 C11 -178.9(4)
C2 C9 C10 C14 6.3(7)
C2 C9 C10 Co1 97.6(5)
C14 C10 C11 C12 -0.3(4)
C9 C10 C11 C12 -176.3(3)
Co1 C10 C11 C12 -59.9(3)
C14 C10 C11 Co1 59.6(3)
C9 C10 C11 Co1 -116.4(4)
C10 C11 C12 C13 0.3(4)
Co1 C11 C12 C13 -60.5(3)
C10 C11 C12 Co1 60.8(3)
C11 C12 C13 C14 -0.1(4)
Co1 C12 C13 C14 -60.3(3)
C11 C12 C13 Co1 60.2(3)
C12 C13 C14 C10 -0.1(4)
Co1 C13 C14 C10 -59.3(3)
C12 C13 C14 Co1 59.2(3)
C11 C10 C14 C13 0.3(4)
C9 C10 C14 C13 175.7(4)
Co1 C10 C14 C13 58.9(3)
C11 C10 C14 Co1 -58.6(3)
C9 C10 C14 Co1 116.8(4)
C19 C15 C16 C17 173.5(4)
C18 C15 C16 C17 -0.7(3)
Co1 C15 C16 C17 -66.1(2)
C19 C15 C16 C25 -4.0(7)
C18 C15 C16 C25 -178.3(4)
Co1 C15 C16 C25 116.3(5)
C19 C15 C16 Co1 -120.4(4)
C18 C15 C16 Co1 65.39(19)
C15 C16 C17 C18 0.7(3)
C25 C16 C17 C18 178.3(4)
Co1 C16 C17 C18 -66.7(2)
C15 C16 C17 C31 -169.0(4)
C25 C16 C17 C31 8.6(7)
Co1 C16 C17 C31 123.5(4)
C15 C16 C17 Co1 67.4(2)
C25 C16 C17 Co1 -115.0(4)
C16 C17 C18 C15 -0.7(3)
C31 C17 C18 C15 168.9(4)
Co1 C17 C18 C15 -67.5(2)
C16 C17 C18 C37 -170.8(4)
C31 C17 C18 C37 -1.3(7)
Co1 C17 C18 C37 122.3(4)
C16 C17 C18 Co1 66.9(2)
C31 C17 C18 Co1 -123.6(4)
C19 C15 C18 C17 -173.5(4)
C16 C15 C18 C17 0.7(3)
Co1 C15 C18 C17 66.3(2)
C19 C15 C18 C37 -3.6(7)
C16 C15 C18 C37 170.6(4)
Co1 C15 C18 C37 -123.8(4)
C19 C15 C18 Co1 120.2(4)
C16 C15 C18 Co1 -65.6(2)
C18 C15 C19 C20 146.2(4)
C16 C15 C19 C20 -25.6(7)
Co1 C15 C19 C20 -119.6(4)
C18 C15 C19 C24 -33.6(6)
C16 C15 C19 C24 154.6(4)
Co1 C15 C19 C24 60.5(5)
C24 C19 C20 C21 -1.3(6)
C15 C19 C20 C21 178.8(4)
C19 C20 C21 C22 -0.8(7)
C20 C21 C22 C23 2.0(7)
C21 C22 C23 C24 -1.1(7)
C22 C23 C24 C19 -1.0(7)
C20 C19 C24 C23 2.2(6)
C15 C19 C24 C23 -177.9(4)
C15 C16 C25 C30 149.3(4)
C17 C16 C25 C30 -27.3(6)
Co1 C16 C25 C30 -117.4(4)
C15 C16 C25 C26 -32.3(6)
C17 C16 C25 C26 151.1(4)
Co1 C16 C25 C26 61.0(5)
C30 C25 C26 C27 1.1(6)
C16 C25 C26 C27 -177.4(4)
C25 C26 C27 C28 1.0(6)
C26 C27 C28 C29 -2.1(6)
C27 C28 C29 C30 1.1(6)
C28 C29 C30 C25 1.0(6)
C26 C25 C30 C29 -2.1(6)
C16 C25 C30 C29 176.4(4)
C18 C17 C31 C32 148.9(4)
C16 C17 C31 C32 -45.7(6)
Co1 C17 C31 C32 51.3(5)
C18 C17 C31 C36 -34.1(6)
C16 C17 C31 C36 131.3(4)
Co1 C17 C31 C36 -131.7(4)
C36 C31 C32 C33 -0.7(6)
C17 C31 C32 C33 176.4(4)
C31 C32 C33 C34 0.6(7)
C32 C33 C34 C35 0.2(7)
C33 C34 C35 C36 -0.9(7)
C34 C35 C36 C31 0.8(7)
C32 C31 C36 C35 0.0(6)
C17 C31 C36 C35 -177.1(4)
C17 C18 C37 C42 133.5(4)
C15 C18 C37 C42 -32.4(6)
Co1 C18 C37 C42 -131.3(3)
C17 C18 C37 C38 -43.4(6)
C15 C18 C37 C38 150.7(4)
Co1 C18 C37 C38 51.8(5)
C42 C37 C38 C39 1.8(6)
C18 C37 C38 C39 178.8(4)
C37 C38 C39 C40 -0.8(7)
C38 C39 C40 C41 -0.9(7)
C39 C40 C41 C42 1.6(6)
C38 C37 C42 C41 -1.1(6)
C18 C37 C42 C41 -178.1(4)
C40 C41 C42 C37 -0.6(6)
O1 C1 N1 C8 178.7(4)
C2 C1 N1 C8 -0.6(5)
C3 C8 N1 C1 0.2(5)
C7 C8 N1 C1 -179.4(5)
C16 C17 Co1 C18 -99.0(3)
C31 C17 Co1 C18 131.1(4)
C18 C17 Co1 C16 99.0(3)
C31 C17 Co1 C16 -130.0(4)
C18 C17 Co1 C15 49.5(2)
C16 C17 Co1 C15 -49.5(2)
C31 C17 Co1 C15 -179.4(4)
C18 C17 Co1 C12 -103.0(2)
C16 C17 Co1 C12 158.1(2)
C31 C17 Co1 C12 28.1(4)
C18 C17 Co1 C11 -64.5(3)
C16 C17 Co1 C11 -163.5(3)
C31 C17 Co1 C11 66.6(5)
C18 C17 Co1 C13 -147.2(2)
C16 C17 Co1 C13 113.8(2)
C31 C17 Co1 C13 -16.2(4)
C18 C17 Co1 C10 126.8(12)
C16 C17 Co1 C10 27.9(14)
C31 C17 Co1 C10 -102.1(13)
C18 C17 Co1 C14 172.8(2)
C16 C17 Co1 C14 73.8(3)
C31 C17 Co1 C14 -56.2(4)
C15 C18 Co1 C17 98.9(3)
C37 C18 Co1 C17 -129.0(4)
C17 C18 Co1 C16 -49.9(2)
C15 C18 Co1 C16 49.0(2)
C37 C18 Co1 C16 -178.9(4)
C17 C18 Co1 C15 -98.9(3)
C37 C18 Co1 C15 132.1(4)
C17 C18 Co1 C12 100.8(2)
C15 C18 Co1 C12 -160.3(2)
C37 C18 Co1 C12 -28.2(4)
C17 C18 Co1 C11 146.3(2)
C15 C18 Co1 C11 -114.8(2)
C37 C18 Co1 C11 17.2(4)
C17 C18 Co1 C13 58.9(3)
C15 C18 Co1 C13 157.9(2)
C37 C18 Co1 C13 -70.1(4)
C17 C18 Co1 C10 -171.1(2)
C15 C18 Co1 C10 -72.2(3)
C37 C18 Co1 C10 59.8(4)
C17 C18 Co1 C14 -78.7(18)
C15 C18 Co1 C14 20.2(19)
C37 C18 Co1 C14 152.3(16)
C15 C16 Co1 C17 -98.8(3)
C25 C16 Co1 C17 129.4(4)
C15 C16 Co1 C18 -49.1(2)
C17 C16 Co1 C18 49.7(2)
C25 C16 Co1 C18 179.1(4)
C17 C16 Co1 C15 98.8(3)
C25 C16 Co1 C15 -131.8(4)
C15 C16 Co1 C12 -148.2(3)
C17 C16 Co1 C12 -49.4(4)
C25 C16 Co1 C12 80.1(5)
C15 C16 Co1 C11 42.1(7)
C17 C16 Co1 C11 140.9(6)
C25 C16 Co1 C11 -89.7(7)
C15 C16 Co1 C13 171.7(2)
C17 C16 Co1 C13 -89.5(3)
C25 C16 Co1 C13 39.9(4)
C15 C16 Co1 C10 85.5(3)
C17 C16 Co1 C10 -175.7(2)
C25 C16 Co1 C10 -46.3(4)
C15 C16 Co1 C14 128.2(2)
C17 C16 Co1 C14 -133.0(2)
C25 C16 Co1 C14 -3.6(4)
C19 C15 Co1 C17 179.8(4)
C18 C15 Co1 C17 -49.9(2)
C16 C15 Co1 C17 50.1(2)
C19 C15 Co1 C18 -130.4(4)
C16 C15 Co1 C18 100.0(3)
C19 C15 Co1 C16 129.7(4)
C18 C15 Co1 C16 -100.0(3)
C19 C15 Co1 C12 -84.4(5)
C18 C15 Co1 C12 46.0(5)
C16 C15 Co1 C12 146.0(4)
C19 C15 Co1 C11 -38.5(4)
C18 C15 Co1 C11 91.9(3)
C16 C15 Co1 C11 -168.2(2)
C19 C15 Co1 C13 103.1(6)
C18 C15 Co1 C13 -126.5(6)
C16 C15 Co1 C13 -26.5(7)
C19 C15 Co1 C10 7.4(4)
C18 C15 Co1 C10 137.8(2)
C16 C15 Co1 C10 -122.3(2)
C19 C15 Co1 C14 52.0(4)
C18 C15 Co1 C14 -177.6(2)
C16 C15 Co1 C14 -77.6(3)
C11 C12 Co1 C17 147.9(2)
C13 C12 Co1 C17 -93.6(3)
C11 C12 Co1 C18 98.5(3)
C13 C12 Co1 C18 -143.0(2)
C11 C12 Co1 C16 -176.1(3)
C13 C12 Co1 C16 -57.6(5)
C11 C12 Co1 C15 64.6(5)
C13 C12 Co1 C15 -176.8(3)
C13 C12 Co1 C11 118.5(3)
C11 C12 Co1 C13 -118.5(3)
C11 C12 Co1 C10 -37.9(2)
C13 C12 Co1 C10 80.6(3)
C11 C12 Co1 C14 -81.5(3)
C13 C12 Co1 C14 37.0(2)
C12 C11 Co1 C17 -59.1(4)
C10 C11 Co1 C17 -177.9(3)
C12 C11 Co1 C18 -102.9(3)
C10 C11 Co1 C18 138.3(2)
C12 C11 Co1 C16 173.1(6)
C10 C11 Co1 C16 54.3(7)
C12 C11 Co1 C15 -152.7(2)
C10 C11 Co1 C15 88.5(3)
C10 C11 Co1 C12 -118.8(3)
C12 C11 Co1 C13 37.9(2)
C10 C11 Co1 C13 -80.9(2)
C12 C11 Co1 C10 118.8(3)
C12 C11 Co1 C14 81.0(3)
C10 C11 Co1 C14 -37.8(2)
C14 C13 Co1 C17 -134.8(2)
C12 C13 Co1 C17 105.6(3)
C14 C13 Co1 C18 -174.5(3)
C12 C13 Co1 C18 65.9(4)
C14 C13 Co1 C16 -86.4(3)
C12 C13 Co1 C16 154.0(2)
C14 C13 Co1 C15 -65.2(7)
C12 C13 Co1 C15 175.2(5)
C14 C13 Co1 C12 119.6(3)
C14 C13 Co1 C11 81.6(3)
C12 C13 Co1 C11 -38.0(2)
C14 C13 Co1 C10 37.5(2)
C12 C13 Co1 C10 -82.0(3)
C12 C13 Co1 C14 -119.6(3)
C11 C10 Co1 C17 170.4(12)
C14 C10 Co1 C17 51.8(13)
C9 C10 Co1 C17 -74.9(14)
C11 C10 Co1 C18 -69.4(3)
C14 C10 Co1 C18 172.0(2)
C9 C10 Co1 C18 45.3(5)
C11 C10 Co1 C16 -164.7(2)
C14 C10 Co1 C16 76.7(3)
C9 C10 Co1 C16 -50.0(4)
C11 C10 Co1 C15 -115.6(2)
C14 C10 Co1 C15 125.7(2)
C9 C10 Co1 C15 -0.9(4)
C11 C10 Co1 C12 37.8(2)
C14 C10 Co1 C12 -80.8(2)
C9 C10 Co1 C12 152.5(4)
C14 C10 Co1 C11 -118.6(3)
C9 C10 Co1 C11 114.7(4)
C11 C10 Co1 C13 81.5(2)
C14 C10 Co1 C13 -37.1(2)
C9 C10 Co1 C13 -163.8(4)
C11 C10 Co1 C14 118.6(3)
C9 C10 Co1 C14 -126.7(4)
C13 C14 Co1 C17 68.5(3)
C10 C14 Co1 C17 -172.1(2)
C13 C14 Co1 C18 142.0(17)
C10 C14 Co1 C18 -98.6(18)
C13 C14 Co1 C16 114.3(2)
C10 C14 Co1 C16 -126.3(2)
C13 C14 Co1 C15 160.5(2)
C10 C14 Co1 C15 -80.1(3)
C13 C14 Co1 C12 -37.5(2)
C10 C14 Co1 C12 81.9(2)
C13 C14 Co1 C11 -81.4(3)
C10 C14 Co1 C11 38.1(2)
C10 C14 Co1 C13 119.4(3)
C13 C14 Co1 C10 -119.4(3)

loop_
_platon_squeeze_void_nr
_platon_squeeze_void_average_x
_platon_squeeze_void_average_y
_platon_squeeze_void_average_z
_platon_squeeze_void_volume
_platon_squeeze_void_count_electrons
_platon_squeeze_void_content
1 0.000 0.000 0.000 216 36 ' '
2 0.000 0.500 0.500 216 36 ' '
